data_7246992
loop_
_publ_author_name
'Kumar, Vijay'
'Singh, Praval Pratap'
'Dwivedi, Ashish Ranjan'
'Kumar, Naveen'
'Kumar, Rajesh'
'Chandra Sahoo, Subash'
'Chakraborty, Sudip'
'Kumar, Vinod'

_publ_section_title
;
 Caesium carbonate promoted regioselective <i>O</i>-functionalization of
 4,6-diphenylpyrimidin-2(1<i>H</i>)-ones under mild conditions and
 mechanistic insight.
;
_journal_issue 25
_journal_name_full 'RSC advances'
_journal_page_first 16899
_journal_page_last 16906
_journal_paper_doi 10.1039/d3ra00773a
_journal_volume 13
_journal_year 2023
_chemical_formula_moiety 'C21 H18 N2 O3'
_chemical_formula_sum 'C21 H18 N2 O3'
_chemical_formula_weight 346.389
_space_group_crystal_system monoclinic
_space_group_IT_number 14
_space_group_name_Hall '-P 2ybc'
_space_group_name_H-M_alt 'P 1 21/c 1'
_symmetry_Int_Tables_number 14
_atom_sites_solution_primary dual
_audit_creation_date 2023-05-05
_audit_creation_method
;
Olex2 1.5-ac5-024
(compiled 2022.04.12 svn.rca3783a0 for Rigaku Oxford Diffraction, GUI svn.r6498)
;
_audit_update_record
;
2023-05-14 deposited with the CCDC.	2023-05-24 downloaded from the CCDC.
;
_cell_angle_alpha 90
_cell_angle_beta 90.182(8)
_cell_angle_gamma 90
_cell_formula_units_Z 4
_cell_length_a 5.2375(5)
_cell_length_b 18.6453(12)
_cell_length_c 17.8444(13)
_cell_measurement_reflns_used 3183
_cell_measurement_temperature 293
_cell_measurement_theta_max 24.7820
_cell_measurement_theta_min 3.4590
_cell_volume 1742.6(2)
_computing_cell_refinement 'CrysAlisPro 1.171.42.90a (Rigaku OD, 2023)'
_computing_data_collection 'CrysAlisPro 1.171.42.90a (Rigaku OD, 2023)'
_computing_data_reduction 'CrysAlisPro 1.171.42.90a (Rigaku OD, 2023)'
_computing_molecular_graphics 'Olex2 1.5-ac5-024 (Dolomanov et al., 2009)'
_computing_publication_material 'Olex2 1.5-ac5-024 (Dolomanov et al., 2009)'
_computing_structure_refinement 'olex2.refine 1.5-ac5-024 (Bourhis et al., 2015)'
_computing_structure_solution 'SHELXT 2014/5 (Sheldrick, 2014)'
_diffrn_ambient_temperature 293
_diffrn_detector 'Hybrid Pixel Array Detector'
_diffrn_detector_area_resol_mean 10.0000
_diffrn_detector_type HyPix3000
_diffrn_measured_fraction_theta_full 0.9703
_diffrn_measured_fraction_theta_max 0.9613
_diffrn_measurement_details
;
List of Runs (angles in degrees, time in seconds):

  # Type    Start    End  Width  t~exp~   \w     \q     \k     \f   Frames
#--------------------------------------------------------------------------
  1  \w    -32.00  -7.00   0.50   20.00    --   -9.32 -83.00-120.00   50
  2  \w    -16.00  31.00   0.50   20.00    --   -9.32  83.00  -0.00   94
  3  \w    -29.00  -2.00   0.50   20.00    --    9.60 -83.00-120.00   54
  4  \w    -16.00   9.00   0.50   20.00    --    9.60  83.00  -0.00   50
  5  \w    -35.00  42.00   0.50   20.00    --   -9.32  77.00  30.00  154
  6  \w    -51.00 -17.00   0.50   20.00    --   -9.32 125.00-120.00   68
  7  \w    -39.00 -13.00   0.50   20.00    --   -9.32 -77.00  60.00   52
  8  \w      7.00  49.00   0.50   20.00    --    9.60-125.00   0.00   84
  9  \w     -1.00  42.00   0.50   20.00    --    9.60  77.00-150.00   86
 10  \w    -12.00  37.00   0.50   20.00    --    9.60  77.00 150.00   98
 11  \w     22.00  47.00   0.50   20.00    --    9.60-125.00 150.00   50
 12  \w    -54.00   7.00   0.50   20.00    --    9.60 -57.00-120.00  122
 13  \w    -28.00  18.00   0.50   20.00    --    9.60 -57.00 -90.00   92
 14  \w    -11.00  12.00   0.50   20.00    --    9.60 -99.00-180.00   46
;
_diffrn_measurement_device 'four-circle diffractometer'
_diffrn_measurement_device_type 'SuperNova, Single source at offset/far, HyPix3000'
_diffrn_measurement_method '\w scans'
_diffrn_orient_matrix_type 'CrysAlisPro convention (1999,Acta A55,543-557)'
_diffrn_orient_matrix_UB_11 0.0581080000
_diffrn_orient_matrix_UB_12 -0.0263422000
_diffrn_orient_matrix_UB_13 -0.0230022000
_diffrn_orient_matrix_UB_21 -0.1026573000
_diffrn_orient_matrix_UB_22 -0.0237936000
_diffrn_orient_matrix_UB_23 0.0072863000
_diffrn_orient_matrix_UB_31 -0.0665032000
_diffrn_orient_matrix_UB_32 0.0136847000
_diffrn_orient_matrix_UB_33 -0.0315897000
_diffrn_radiation_monochromator mirror
_diffrn_radiation_probe x-ray
_diffrn_radiation_type 'Mo K\a'
_diffrn_radiation_wavelength 0.71073
_diffrn_reflns_av_R_equivalents 0.1006
_diffrn_reflns_av_unetI/netI 0.1269
_diffrn_reflns_Laue_measured_fraction_full 0.9703
_diffrn_reflns_Laue_measured_fraction_max 0.9613
_diffrn_reflns_limit_h_max 6
_diffrn_reflns_limit_h_min -6
_diffrn_reflns_limit_k_max 23
_diffrn_reflns_limit_k_min -22
_diffrn_reflns_limit_l_max 21
_diffrn_reflns_limit_l_min -22
_diffrn_reflns_number 16485
_diffrn_reflns_point_group_measured_fraction_full 0.9703
_diffrn_reflns_point_group_measured_fraction_max 0.9613
_diffrn_reflns_theta_full 25.2417
_diffrn_reflns_theta_max 26.37
_diffrn_reflns_theta_min 3.16
_diffrn_source 'micro-focus sealed X-ray tube'
_diffrn_source_type 'SuperNova (Mo) X-ray Source'
_exptl_absorpt_coefficient_mu 0.089
_exptl_absorpt_correction_T_max 1.00000
_exptl_absorpt_correction_T_min 0.22408
_exptl_absorpt_correction_type multi-scan
_exptl_absorpt_process_details
;
CrysAlisPro 1.171.42.90a (Rigaku Oxford Diffraction, 2023)
Empirical absorption correction using spherical harmonics,
implemented in SCALE3 ABSPACK scaling algorithm.
;
_exptl_crystal_colour colourless
_exptl_crystal_colour_primary colourless
_exptl_crystal_density_diffrn 1.320
_exptl_crystal_description needle
_exptl_crystal_F_000 728.481
_exptl_crystal_size_max 0.018
_exptl_crystal_size_mid 0.015
_exptl_crystal_size_min 0.01
_refine_diff_density_max 0.6020
_refine_diff_density_min -0.5872
_refine_diff_density_rms 0.1384
_refine_ls_d_res_high 0.8001
_refine_ls_d_res_low 6.4459
_refine_ls_goodness_of_fit_ref 0.9745
_refine_ls_hydrogen_treatment constr
_refine_ls_matrix_type full
_refine_ls_number_constraints 31
_refine_ls_number_parameters 237
_refine_ls_number_reflns 3428
_refine_ls_number_restraints 0
_refine_ls_restrained_S_all 0.9745
_refine_ls_R_factor_all 0.1914
_refine_ls_R_factor_gt 0.0636
_refine_ls_shift/su_max -0.0007
_refine_ls_shift/su_mean 0.0001
_refine_ls_structure_factor_coef Fsqd
_refine_ls_weighting_details 'w=1/[\s^2^(Fo^2^)+(0.0677P)^2^] where P=(Fo^2^+2Fc^2^)/3'
_refine_ls_weighting_scheme calc
_refine_ls_wR_factor_gt 0.1278
_refine_ls_wR_factor_ref 0.1764
_reflns_Friedel_coverage 0.0
_reflns_limit_h_max 6
_reflns_limit_h_min -6
_reflns_limit_k_max 23
_reflns_limit_k_min 0
_reflns_limit_l_max 22
_reflns_limit_l_min 0
_reflns_number_gt 1378
_reflns_number_total 3428
_reflns_threshold_expression I>=2u(I)
_cod_data_source_file d3ra00773a2.cif
_cod_data_source_block 2a
_cod_database_code 7246992
_chemical_oxdiff_formula 'C H N O'
_olex2_refinement_description
;
1. Fixed Uiso
 At 1.2 times of:
  All C(H) groups, All C(H,H) groups
 At 1.5 times of:
  All C(H,H,H) groups
2.a Secondary CH2 refined with riding coordinates:
 C19(H19a,H19b)
2.b Aromatic/amide H refined with riding coordinates:
 C13(H13), C14(H14), C10(H10), C8(H8), C17(H17), C4(H4), C5(H5), C7(H7),
 C16(H16)
2.c Idealised Me refined as rotating group:
 C18(H18a,H18b,H18c), C9(H9a,H9b,H9c)
2.d :
 C21(H21)
;
_olex2_submission_special_instructions 'No special instructions were received'
_oxdiff_exptl_absorpt_empirical_details
;
Empirical correction (ABSPACK) includes:
- Absorption correction using spherical harmonics
- Frame scaling
;
_oxdiff_exptl_absorpt_empirical_full_max 2.670
_oxdiff_exptl_absorpt_empirical_full_min 0.326

loop_
_space_group_symop_id
_space_group_symop_operation_xyz
1 x,y,z
2 -x,y+1/2,-z+1/2
3 -x,-y,-z
4 x,-y-1/2,z-1/2

loop_
_atom_site_label
_atom_site_type_symbol
_atom_site_fract_x
_atom_site_fract_y
_atom_site_fract_z
_atom_site_U_iso_or_equiv
_atom_site_adp_type
_atom_site_occupancy
_atom_site_refinement_flags_posn
O3 O -0.6109(4) 0.90192(11) 0.47170(12) 0.0585(7) Uani 1.000000 .
O1 O 0.4447(5) 0.61381(11) 0.66977(12) 0.0626(8) Uani 1.000000 .
O2 O 1.1390(5) 0.94546(11) 0.93481(12) 0.0643(7) Uani 1.000000 .
N1 N 0.5447(5) 0.71759(13) 0.73361(13) 0.0455(7) Uani 1.000000 .
N2 N 0.1987(5) 0.70894(14) 0.64585(13) 0.0478(7) Uani 1.000000 .
C11 C 0.1475(6) 0.77903(17) 0.65594(15) 0.0397(8) Uani 1.000000 .
C3 C 0.6599(6) 0.82772(16) 0.79534(15) 0.0398(8) Uani 1.000000 .
C12 C -0.0572(6) 0.80969(17) 0.60898(15) 0.0401(8) Uani 1.000000 .
C2 C 0.4903(6) 0.78764(16) 0.74413(15) 0.0399(8) Uani 1.000000 .
C1 C 0.3955(7) 0.68415(18) 0.68499(17) 0.0476(9) Uani 1.000000 .
C13 C -0.2109(6) 0.76648(16) 0.56491(15) 0.0446(9) Uani 1.000000 .
H13 H -0.1873(6) 0.71706(16) 0.56627(15) 0.0535(10) Uiso 1.000000 R
C14 C -0.3988(6) 0.79458(17) 0.51886(16) 0.0476(9) Uani 1.000000 .
H14 H -0.5009(6) 0.76421(17) 0.49029(16) 0.0571(11) Uiso 1.000000 R
C15 C -0.4342(6) 0.86798(18) 0.51545(16) 0.0445(9) Uani 1.000000 .
C10 C 0.2908(6) 0.81915(17) 0.70594(15) 0.0454(9) Uani 1.000000 .
H10 H 0.2525(6) 0.86728(17) 0.71373(15) 0.0545(11) Uiso 1.000000 R
C6 C 0.9848(6) 0.90366(18) 0.89086(16) 0.0473(9) Uani 1.000000 .
C8 C 0.8223(6) 0.79270(17) 0.84418(17) 0.0499(9) Uani 1.000000 .
H8 H 0.8234(6) 0.74283(17) 0.84499(17) 0.0599(11) Uiso 1.000000 R
C17 C -0.0982(7) 0.88346(17) 0.60468(17) 0.0504(9) Uani 1.000000 .
H17 H 0.0010(7) 0.91403(17) 0.63390(17) 0.0604(11) Uiso 1.000000 R
C4 C 0.6656(6) 0.90201(17) 0.79554(16) 0.0517(10) Uani 1.000000 .
H4 H 0.5581(6) 0.92697(17) 0.76319(16) 0.0620(11) Uiso 1.000000 R
C5 C 0.8254(7) 0.93982(17) 0.84212(18) 0.0546(10) Uani 1.000000 .
H5 H 0.8262(7) 0.98969(17) 0.84084(18) 0.0656(12) Uiso 1.000000 R
C7 C 0.9835(6) 0.82991(17) 0.89202(16) 0.0524(9) Uani 1.000000 .
H7 H 1.0903(6) 0.80515(17) 0.92475(16) 0.0628(11) Uiso 1.000000 R
C16 C -0.2803(7) 0.91183(18) 0.55864(17) 0.0523(10) Uani 1.000000 .
H16 H -0.3011(7) 0.96131(18) 0.55629(17) 0.0628(11) Uiso 1.000000 R
C20 C 0.6888(7) 0.56201(17) 0.7718(2) 0.0550(10) Uani 1.000000 .
C19 C 0.6875(7) 0.58602(17) 0.69386(18) 0.0588(10) Uani 1.000000 .
H19a H 0.7339(7) 0.54605(17) 0.66189(18) 0.0706(12) Uiso 1.000000 R
H19b H 0.8161(7) 0.62299(17) 0.68774(18) 0.0706(12) Uiso 1.000000 R
C18 C -0.7614(7) 0.85966(18) 0.42196(18) 0.0662(11) Uani 1.000000 .
H18a H -0.6514(7) 0.8328(8) 0.3895(8) 0.0992(17) Uiso 1.000000 GR
H18b H -0.866(3) 0.8273(8) 0.45039(18) 0.0992(17) Uiso 1.000000 GR
H18c H -0.869(3) 0.8905(2) 0.3925(9) 0.0992(17) Uiso 1.000000 GR
C21 C 0.6969(8) 0.54136(19) 0.8324(2) 0.0759(13) Uani 1.000000 .
H21 H 0.7034(8) 0.52465(19) 0.8815(2) 0.0910(15) Uiso 1.000000 R
C9 C 1.2937(8) 0.9112(2) 0.99070(19) 0.0831(14) Uani 1.000000 .
H9a H 1.411(3) 0.8789(10) 0.9669(2) 0.125(2) Uiso 1.000000 GR
H9b H 1.387(4) 0.9468(2) 1.0182(10) 0.125(2) Uiso 1.000000 GR
H9c H 1.1863(8) 0.8849(11) 1.0244(8) 0.125(2) Uiso 1.000000 GR

loop_
_atom_site_aniso_label
_atom_site_aniso_U_11
_atom_site_aniso_U_22
_atom_site_aniso_U_33
_atom_site_aniso_U_12
_atom_site_aniso_U_13
_atom_site_aniso_U_23
O3 0.0533(17) 0.0545(15) 0.0674(15) 0.0032(13) -0.0213(13) 0.0072(12)
O1 0.070(2) 0.0343(14) 0.0831(16) 0.0077(13) -0.0253(14) -0.0084(11)
O2 0.0792(19) 0.0508(15) 0.0626(14) -0.0136(14) -0.0251(14) 0.0005(12)
N1 0.054(2) 0.0323(17) 0.0497(15) -0.0032(14) -0.0077(15) -0.0006(12)
N2 0.049(2) 0.0383(17) 0.0558(16) 0.0011(14) -0.0115(15) -0.0013(13)
C11 0.042(2) 0.038(2) 0.0392(17) -0.0018(17) 0.0027(17) -0.0032(15)
C3 0.043(2) 0.035(2) 0.0409(17) 0.0004(16) -0.0005(17) -0.0033(14)
C12 0.042(2) 0.039(2) 0.0402(17) -0.0008(17) -0.0003(17) -0.0007(15)
C2 0.046(2) 0.035(2) 0.0387(17) -0.0007(17) -0.0003(17) 0.0037(15)
C1 0.051(3) 0.038(2) 0.054(2) -0.0007(19) -0.006(2) -0.0009(16)
C13 0.051(2) 0.0342(19) 0.0487(19) 0.0028(18) -0.0015(18) -0.0000(15)
C14 0.047(2) 0.043(2) 0.0529(19) -0.0040(18) -0.0070(18) 0.0010(16)
C15 0.045(2) 0.044(2) 0.0447(19) -0.0018(18) -0.0025(18) 0.0041(16)
C10 0.055(2) 0.035(2) 0.0463(18) -0.0002(18) -0.0046(18) -0.0046(15)
C6 0.052(3) 0.042(2) 0.0474(19) -0.0098(19) -0.0056(19) -0.0026(16)
C8 0.059(3) 0.036(2) 0.0544(19) -0.0024(18) -0.0142(19) 0.0027(16)
C17 0.058(3) 0.036(2) 0.057(2) -0.0033(18) -0.0133(19) -0.0069(15)
C4 0.057(3) 0.041(2) 0.057(2) 0.0043(18) -0.0145(19) -0.0009(16)
C5 0.067(3) 0.033(2) 0.064(2) 0.0026(19) -0.016(2) -0.0011(17)
C7 0.062(3) 0.044(2) 0.052(2) 0.0003(19) -0.0162(19) 0.0065(16)
C16 0.057(3) 0.041(2) 0.060(2) 0.0018(18) -0.011(2) 0.0004(17)
C20 0.058(3) 0.041(2) 0.066(2) 0.0040(18) -0.013(2) -0.0065(18)
C19 0.062(3) 0.036(2) 0.078(3) 0.0053(19) -0.011(2) -0.0087(17)
C18 0.056(3) 0.068(3) 0.074(2) -0.006(2) -0.024(2) 0.0069(19)
C21 0.092(3) 0.059(3) 0.077(3) 0.012(2) -0.012(3) 0.006(2)
C9 0.107(4) 0.076(3) 0.066(2) -0.026(2) -0.044(3) 0.014(2)

loop_
_atom_type_symbol
_atom_type_scat_dispersion_real
_atom_type_scat_dispersion_imag
_atom_type_scat_Cromer_Mann_a1
_atom_type_scat_Cromer_Mann_a2
_atom_type_scat_Cromer_Mann_a3
_atom_type_scat_Cromer_Mann_a4
_atom_type_scat_Cromer_Mann_b1
_atom_type_scat_Cromer_Mann_b2
_atom_type_scat_Cromer_Mann_b3
_atom_type_scat_Cromer_Mann_b4
_atom_type_scat_Cromer_Mann_c
_atom_type_scat_source
_atom_type_scat_dispersion_source
C 0.00347 0.00161 2.31000 1.02000 1.58860 0.86500 20.84390 10.20750 0.56870 51.65120 0.21560 'International Tables Volume C Table 6.1.1.4 (pp. 500-502)' 'Henke, Gullikson and Davis, At. Data and Nucl. Data Tables, 1993, 54, 2'
H 0.00000 0.00000 0.49300 0.32291 0.14019 0.04081 10.51090 26.12570 3.14236 57.79970 0.00304 'International Tables Volume C Table 6.1.1.4 (pp. 500-502)' 'Henke, Gullikson and Davis, At. Data and Nucl. Data Tables, 1993, 54, 2'
N 0.00653 0.00323 12.21260 3.13220 2.01250 1.16630 0.00570 9.89330 28.99750 0.58260 -11.52900 'International Tables Volume C Table 6.1.1.4 (pp. 500-502)' 'Henke, Gullikson and Davis, At. Data and Nucl. Data Tables, 1993, 54, 2'
O 0.01158 0.00611 3.04850 2.28680 1.54630 0.86700 13.27710 5.70110 0.32390 32.90890 0.25080 'International Tables Volume C Table 6.1.1.4 (pp. 500-502)' 'Henke, Gullikson and Davis, At. Data and Nucl. Data Tables, 1993, 54, 2'

loop_
_geom_angle_atom_site_label_1
_geom_angle_atom_site_label_2
_geom_angle_atom_site_label_3
_geom_angle
_geom_angle_site_symmetry_1
_geom_angle_site_symmetry_3
_geom_angle_publ_flag
C18 O3 C15 118.3(3) . . ?
C19 O1 C1 117.0(2) . . ?
C9 O2 C6 118.4(3) . . ?
C1 N1 C2 115.0(3) . . ?
C1 N2 C11 115.0(3) . . ?
C12 C11 N2 116.4(3) . . ?
C10 C11 N2 120.2(3) . . ?
C10 C11 C12 123.3(3) . . ?
C8 C3 C2 121.3(3) . . ?
C4 C3 C2 121.4(3) . . ?
C4 C3 C8 117.3(3) . . ?
C13 C12 C11 121.2(3) . . ?
C17 C12 C11 121.7(3) . . ?
C17 C12 C13 117.0(3) . . ?
C3 C2 N1 116.7(3) . . ?
C10 C2 N1 120.3(3) . . ?
C10 C2 C3 123.0(3) . . ?
N1 C1 O1 118.2(3) . . ?
N2 C1 O1 112.1(3) . . ?
N2 C1 N1 129.6(3) . . ?
C14 C13 C12 121.9(3) . . ?
C15 C14 C13 119.8(3) . . ?
C14 C15 O3 125.1(3) . . ?
C16 C15 O3 116.0(3) . . ?
C16 C15 C14 118.9(3) . . ?
C2 C10 C11 119.8(3) . . ?
C5 C6 O2 116.0(3) . . ?
C7 C6 O2 124.3(3) . . ?
C7 C6 C5 119.7(3) . . ?
C7 C8 C3 121.7(3) . . ?
C16 C17 C12 121.5(3) . . ?
C5 C4 C3 121.9(3) . . ?
C4 C5 C6 119.8(3) . . ?
C8 C7 C6 119.6(3) . . ?
C17 C16 C15 120.8(3) . . ?
C21 C20 C19 177.5(4) . . ?
C20 C19 O1 113.3(3) . . ?

loop_
_geom_bond_atom_site_label_1
_geom_bond_atom_site_label_2
_geom_bond_distance
_geom_bond_site_symmetry_2
_geom_bond_publ_flag
O3 C15 1.364(3) . ?
O3 C18 1.423(3) . ?
O1 C1 1.364(3) . ?
O1 C19 1.438(4) . ?
O2 C6 1.368(3) . ?
O2 C9 1.433(3) . ?
N1 C2 1.350(3) . ?
N1 C1 1.322(3) . ?
N2 C11 1.346(3) . ?
N2 C1 1.326(3) . ?
C11 C12 1.474(4) . ?
C11 C10 1.384(4) . ?
C3 C2 1.476(4) . ?
C3 C8 1.380(4) . ?
C3 C4 1.386(4) . ?
C12 C13 1.383(4) . ?
C12 C17 1.394(4) . ?
C2 C10 1.377(4) . ?
C13 C14 1.383(4) . ?
C14 C15 1.382(4) . ?
C15 C16 1.382(4) . ?
C6 C5 1.380(4) . ?
C6 C7 1.375(4) . ?
C8 C7 1.385(4) . ?
C17 C16 1.364(4) . ?
C4 C5 1.373(4) . ?
C20 C19 1.460(4) . ?
C20 C21 1.150(4) . ?
